data_4122490
loop_
_publ_author_name
'Xu, Xin'
'Kehr, Gerald'
'Daniliuc, Constantin G.'
'Erker, Gerhard'

_publ_section_title
;
 Formation of unsaturated vicinal zr(+)/p frustrated lewis pairs by the
 unique 1,1-carbozirconation reactions.
;
_journal_issue 35
_journal_name_full 'Journal of the American Chemical Society'
_journal_page_first 12431
_journal_page_last 12443
_journal_paper_doi 10.1021/ja5068146
_journal_volume 136
_journal_year 2014
_chemical_formula_sum 'C78 H77 B F20 N O P S Si Zr'
_chemical_formula_weight 1617.56
_chemical_name_systematic
; 
 ? 
;
_space_group_IT_number 2
_symmetry_cell_setting triclinic
_symmetry_space_group_name_Hall '-P 1'
_symmetry_space_group_name_H-M 'P -1'
_atom_sites_solution_hydrogens geom
_atom_sites_solution_primary direct
_atom_sites_solution_secondary difmap
_audit_creation_method SHELXL-97
_cell_angle_alpha 81.2780(10)
_cell_angle_beta 81.5950(10)
_cell_angle_gamma 84.991(2)
_cell_formula_units_Z 2
_cell_length_a 12.2824(2)
_cell_length_b 17.4197(3)
_cell_length_c 18.0458(4)
_cell_measurement_reflns_used 10099
_cell_measurement_temperature 223(2)
_cell_measurement_theta_max 28.28
_cell_measurement_theta_min 4.08
_cell_volume 3766.97(12)
_computing_cell_refinement 'Collect (Nonius B.V., 1998)'
_computing_data_collection 'Collect (Nonius B.V., 1998)'
_computing_data_reduction 'Denzo-SMN (Otwinowski & Minor, 1997)'
_computing_molecular_graphics 'XP (BrukerAXS, 2000)'
_computing_publication_material 'SHELXL-97 (Sheldrick, 1997)'
_computing_structure_refinement 'SHELXL-97 (Sheldrick, 1997)'
_computing_structure_solution 'SHELXS-97 (Sheldrick, 1990)'
_diffrn_ambient_temperature 223(2)
_diffrn_measured_fraction_theta_full 0.979
_diffrn_measured_fraction_theta_max 0.979
_diffrn_measurement_device_type 'Nonius KappaCCD APEXII'
_diffrn_measurement_method '\w and \f scans'
_diffrn_radiation_monochromator 'Montel mirror'
_diffrn_radiation_source 'rotating anode Nonius FR591'
_diffrn_radiation_type MoK\a
_diffrn_radiation_wavelength 0.71073
_diffrn_reflns_av_R_equivalents 0.038
_diffrn_reflns_av_sigmaI/netI 0.0354
_diffrn_reflns_limit_h_max 15
_diffrn_reflns_limit_h_min -15
_diffrn_reflns_limit_k_max 19
_diffrn_reflns_limit_k_min -21
_diffrn_reflns_limit_l_max 22
_diffrn_reflns_limit_l_min -21
_diffrn_reflns_number 36955
_diffrn_reflns_theta_full 26.37
_diffrn_reflns_theta_max 26.37
_diffrn_reflns_theta_min 4.08
_exptl_absorpt_coefficient_mu 0.306
_exptl_absorpt_correction_T_max 0.9643
_exptl_absorpt_correction_T_min 0.9139
_exptl_absorpt_correction_type multi-scan
_exptl_absorpt_process_details 'Denzo (Otwinowski, Borek, Majewski & Minor, 2003)'
_exptl_crystal_colour yellow
_exptl_crystal_density_diffrn 1.426
_exptl_crystal_density_method 'not measured'
_exptl_crystal_description prism
_exptl_crystal_F_000 1660
_exptl_crystal_size_max 0.30
_exptl_crystal_size_mid 0.12
_exptl_crystal_size_min 0.12
_refine_diff_density_max 0.512
_refine_diff_density_min -0.355
_refine_diff_density_rms 0.056
_refine_ls_extinction_method none
_refine_ls_goodness_of_fit_ref 1.068
_refine_ls_hydrogen_treatment constr
_refine_ls_matrix_type full
_refine_ls_number_parameters 1052
_refine_ls_number_reflns 15101
_refine_ls_number_restraints 224
_refine_ls_restrained_S_all 1.092
_refine_ls_R_factor_all 0.0598
_refine_ls_R_factor_gt 0.0495
_refine_ls_shift/su_max 0.023
_refine_ls_shift/su_mean 0.000
_refine_ls_structure_factor_coef Fsqd
_refine_ls_weighting_details 'calc w=1/[\s^2^(Fo^2^)+(0.0357P)^2^+4.6759P] where P=(Fo^2^+2Fc^2^)/3'
_refine_ls_weighting_scheme calc
_refine_ls_wR_factor_gt 0.1125
_refine_ls_wR_factor_ref 0.1213
_reflns_number_gt 13058
_reflns_number_total 15101
_reflns_threshold_expression >2sigma(I)
_cod_data_source_file ja5068146_si_003.cif
_cod_data_source_block erk7200
_cod_depositor_comments 'Adding full bibliography for 4122478--4122491.cif.'
_cod_original_cell_volume 3766.98(12)
_cod_original_sg_symbol_H-M P-1
_cod_database_code 4122490

loop_
_symmetry_equiv_pos_as_xyz
'x, y, z'
'-x, -y, -z'

loop_
_atom_site_label
_atom_site_type_symbol
_atom_site_fract_x
_atom_site_fract_y
_atom_site_fract_z
_atom_site_U_iso_or_equiv
_atom_site_adp_type
_atom_site_occupancy
_atom_site_symmetry_multiplicity
_atom_site_calc_flag
_atom_site_refinement_flags
_atom_site_disorder_assembly
_atom_site_disorder_group
Zr1 Zr 0.61654(2) 0.683601(15) 0.703795(14) 0.03261(8) Uani 1 1 d . . .
S1 S 0.45840(6) 0.64605(4) 0.82414(4) 0.03827(15) Uani 1 1 d . . .
P1 P 0.29756(6) 0.75232(4) 0.76453(4) 0.03474(15) Uani 1 1 d . . .
Si1 Si 0.26481(8) 0.82958(5) 0.59770(5) 0.0480(2) Uani 1 1 d . . .
O1 O 0.58405(16) 0.66176(12) 0.82290(11) 0.0406(4) Uani 1 1 d . . .
B1 B 1.0000(3) 0.24077(18) 0.71753(18) 0.0369(7) Uani 1 1 d . . .
N1 N 0.38469(19) 0.73377(13) 0.83068(13) 0.0371(5) Uani 1 1 d . . .
C1 C 0.4661(2) 0.74740(15) 0.64691(16) 0.0372(6) Uani 1 1 d . . .
C2 C 0.3596(2) 0.77341(16) 0.66884(16) 0.0375(6) Uani 1 1 d . . .
C3 C 0.5071(3) 0.76514(19) 0.56285(17) 0.0467(7) Uani 1 1 d . . .
H3A H 0.4584 0.7442 0.5343 0.070 Uiso 1 1 calc R . .
H3B H 0.5811 0.7415 0.5524 0.070 Uiso 1 1 calc R . .
H3C H 0.5078 0.8210 0.5482 0.070 Uiso 1 1 calc R . .
C4 C 0.2514(4) 0.7704(3) 0.5211(2) 0.0733(11) Uani 1 1 d . . .
H4A H 0.2644 0.7156 0.5395 0.110 Uiso 1 1 calc R . .
H4B H 0.3051 0.7853 0.4774 0.110 Uiso 1 1 calc R . .
H4C H 0.1777 0.7799 0.5069 0.110 Uiso 1 1 calc R . .
C5 C 0.3203(4) 0.9253(2) 0.5550(3) 0.0753(11) Uani 1 1 d . . .
H5A H 0.2692 0.9543 0.5233 0.113 Uiso 1 1 calc R . .
H5B H 0.3910 0.9165 0.5246 0.113 Uiso 1 1 calc R . .
H5C H 0.3296 0.9547 0.5950 0.113 Uiso 1 1 calc R . .
C6 C 0.1201(3) 0.8519(2) 0.6401(2) 0.0636(9) Uani 1 1 d . . .
H6A H 0.1183 0.8928 0.6712 0.095 Uiso 1 1 calc R . .
H6B H 0.0917 0.8055 0.6710 0.095 Uiso 1 1 calc R . .
H6C H 0.0749 0.8689 0.6000 0.095 Uiso 1 1 calc R . .
C11 C 0.6810(2) 0.58892(16) 0.60874(16) 0.0395(6) Uani 1 1 d . . .
C12 C 0.5671(2) 0.57699(16) 0.63002(16) 0.0387(6) Uani 1 1 d . . .
C13 C 0.5517(2) 0.54183(16) 0.70664(16) 0.0371(6) Uani 1 1 d . . .
C14 C 0.6549(2) 0.53392(16) 0.73375(16) 0.0374(6) Uani 1 1 d . . .
C15 C 0.7355(2) 0.56168(16) 0.67333(16) 0.0385(6) Uani 1 1 d . . .
C16 C 0.8040(2) 0.74771(18) 0.65995(18) 0.0439(7) Uani 1 1 d . . .
C17 C 0.7249(3) 0.80181(18) 0.62895(19) 0.0468(7) Uani 1 1 d . . .
C18 C 0.6530(3) 0.83059(17) 0.6893(2) 0.0486(7) Uani 1 1 d . . .
C19 C 0.6897(3) 0.79469(19) 0.75752(19) 0.0480(7) Uani 1 1 d . . .
C20 C 0.7807(2) 0.74161(18) 0.74009(18) 0.0450(7) Uani 1 1 d . . .
C21 C 0.7356(3) 0.6097(2) 0.52925(17) 0.0521(8) Uani 1 1 d . . .
H21A H 0.7377 0.6658 0.5175 0.078 Uiso 1 1 calc R . .
H21B H 0.6943 0.5909 0.4946 0.078 Uiso 1 1 calc R . .
H21C H 0.8102 0.5860 0.5242 0.078 Uiso 1 1 calc R . .
C22 C 0.4818(3) 0.5796(2) 0.57762(19) 0.0518(8) Uani 1 1 d . . .
H22A H 0.4695 0.5270 0.5708 0.078 Uiso 1 1 calc R . .
H22B H 0.5076 0.6089 0.5290 0.078 Uiso 1 1 calc R . .
H22C H 0.4133 0.6046 0.5992 0.078 Uiso 1 1 calc R . .
C23 C 0.4498(2) 0.50357(17) 0.74558(19) 0.0471(7) Uani 1 1 d . . .
H23A H 0.4476 0.4536 0.7285 0.071 Uiso 1 1 calc R . .
H23B H 0.3850 0.5365 0.7336 0.071 Uiso 1 1 calc R . .
H23C H 0.4508 0.4959 0.7999 0.071 Uiso 1 1 calc R . .
C24 C 0.6773(3) 0.49374(19) 0.81009(18) 0.0489(7) Uani 1 1 d . . .
H24A H 0.6153 0.5048 0.8477 0.073 Uiso 1 1 calc R . .
H24B H 0.7435 0.5124 0.8227 0.073 Uiso 1 1 calc R . .
H24C H 0.6877 0.4380 0.8092 0.073 Uiso 1 1 calc R . .
C25 C 0.8574(2) 0.5426(2) 0.6743(2) 0.0513(8) Uani 1 1 d . . .
H25A H 0.8812 0.5653 0.7146 0.077 Uiso 1 1 calc R . .
H25B H 0.8974 0.5637 0.6261 0.077 Uiso 1 1 calc R . .
H25C H 0.8720 0.4866 0.6827 0.077 Uiso 1 1 calc R . .
C26 C 0.9094(3) 0.7211(2) 0.6145(2) 0.0600(9) Uani 1 1 d . . .
H26A H 0.8925 0.6903 0.5777 0.090 Uiso 1 1 calc R . .
H26B H 0.9562 0.6898 0.6480 0.090 Uiso 1 1 calc R . .
H26C H 0.9474 0.7661 0.5885 0.090 Uiso 1 1 calc R . .
C27 C 0.7409(3) 0.8388(2) 0.5472(2) 0.0671(10) Uani 1 1 d . . .
H27A H 0.8041 0.8703 0.5382 0.101 Uiso 1 1 calc R . .
H27B H 0.6755 0.8713 0.5361 0.101 Uiso 1 1 calc R . .
H27C H 0.7535 0.7984 0.5147 0.101 Uiso 1 1 calc R . .
C28 C 0.5716(3) 0.8994(2) 0.6815(3) 0.0697(11) Uani 1 1 d . . .
H28A H 0.5133 0.8946 0.7241 0.105 Uiso 1 1 calc R . .
H28B H 0.5403 0.9017 0.6349 0.105 Uiso 1 1 calc R . .
H28C H 0.6085 0.9467 0.6805 0.105 Uiso 1 1 calc R . .
C29 C 0.6497(3) 0.8155(2) 0.8348(2) 0.0682(11) Uani 1 1 d . . .
H29A H 0.6967 0.8528 0.8463 0.102 Uiso 1 1 calc R . .
H29B H 0.6520 0.7690 0.8719 0.102 Uiso 1 1 calc R . .
H29C H 0.5745 0.8381 0.8364 0.102 Uiso 1 1 calc R . .
C30 C 0.8497(3) 0.6971(2) 0.7966(2) 0.0642(10) Uani 1 1 d . . .
H30A H 0.8740 0.7328 0.8262 0.096 Uiso 1 1 calc R . .
H30B H 0.9134 0.6710 0.7702 0.096 Uiso 1 1 calc R . .
H30C H 0.8061 0.6587 0.8299 0.096 Uiso 1 1 calc R . .
C31 C 0.2151(2) 0.66947(15) 0.77338(17) 0.0376(6) Uani 1 1 d . . .
C32 C 0.2000(2) 0.63765(17) 0.70964(18) 0.0433(7) Uani 1 1 d . . .
H32 H 0.2309 0.6603 0.6614 0.052 Uiso 1 1 calc R . .
C33 C 0.1396(3) 0.57270(19) 0.7169(2) 0.0535(8) Uani 1 1 d . . .
H33 H 0.1293 0.5517 0.6736 0.064 Uiso 1 1 calc R . .
C34 C 0.0944(3) 0.53880(19) 0.7876(2) 0.0574(9) Uani 1 1 d . . .
H34 H 0.0545 0.4942 0.7924 0.069 Uiso 1 1 calc R . .
C35 C 0.1078(3) 0.57024(19) 0.8508(2) 0.0561(8) Uani 1 1 d . . .
H35 H 0.0754 0.5476 0.8986 0.067 Uiso 1 1 calc R . .
C36 C 0.1683(3) 0.63481(18) 0.84474(18) 0.0462(7) Uani 1 1 d . . .
H36 H 0.1779 0.6553 0.8884 0.055 Uiso 1 1 calc R . .
C41 C 0.2110(2) 0.83372(16) 0.79307(17) 0.0411(6) Uani 1 1 d . . .
C42 C 0.1098(3) 0.82428(18) 0.83797(19) 0.0502(7) Uani 1 1 d . . .
H42 H 0.0819 0.7747 0.8500 0.060 Uiso 1 1 calc R . .
C43 C 0.0500(3) 0.8879(2) 0.8650(2) 0.0669(10) Uani 1 1 d . . .
H43 H -0.0181 0.8815 0.8958 0.080 Uiso 1 1 calc R . .
C44 C 0.0911(3) 0.9607(2) 0.8465(2) 0.0680(11) Uani 1 1 d . . .
H44 H 0.0513 1.0036 0.8658 0.082 Uiso 1 1 calc R . .
C45 C 0.1903(3) 0.97098(19) 0.8000(2) 0.0605(9) Uani 1 1 d . . .
H45 H 0.2168 1.0209 0.7868 0.073 Uiso 1 1 calc R . .
C46 C 0.2502(3) 0.90762(17) 0.77304(19) 0.0474(7) Uani 1 1 d . . .
H46 H 0.3174 0.9145 0.7412 0.057 Uiso 1 1 calc R . .
C51 C 0.3565(2) 0.75548(17) 0.90656(16) 0.0387(6) Uani 1 1 d . . .
C52 C 0.3263(3) 0.6997(2) 0.96822(18) 0.0481(7) Uani 1 1 d . . .
H52 H 0.3231 0.6475 0.9614 0.058 Uiso 1 1 calc R . .
C53 C 0.3010(3) 0.7215(3) 1.0397(2) 0.0620(9) Uani 1 1 d . . .
H53 H 0.2818 0.6837 1.0816 0.074 Uiso 1 1 calc R . .
C54 C 0.3036(3) 0.7974(3) 1.0499(2) 0.0717(11) Uani 1 1 d . . .
H54 H 0.2838 0.8119 1.0984 0.086 Uiso 1 1 calc R . .
C55 C 0.3351(3) 0.8524(2) 0.9897(2) 0.0684(11) Uani 1 1 d . . .
H55 H 0.3374 0.9044 0.9971 0.082 Uiso 1 1 calc R . .
C56 C 0.3639(3) 0.83146(19) 0.91729(19) 0.0514(8) Uani 1 1 d . . .
H56 H 0.3880 0.8689 0.8763 0.062 Uiso 1 1 calc R . .
C61 C 0.9108(2) 0.30057(16) 0.67285(16) 0.0393(6) Uani 1 1 d . . .
F62 F 0.76940(14) 0.26541(11) 0.77300(10) 0.0525(4) Uani 1 1 d . . .
C62 C 0.8004(3) 0.30454(17) 0.70307(17) 0.0430(6) Uani 1 1 d . . .
F63 F 0.61220(16) 0.34585(13) 0.70226(13) 0.0662(6) Uani 1 1 d . . .
C63 C 0.7165(3) 0.34500(19) 0.6677(2) 0.0498(8) Uani 1 1 d . . .
F64 F 0.6611(2) 0.42201(13) 0.55882(14) 0.0764(7) Uani 1 1 d . . .
C64 C 0.7416(3) 0.38386(19) 0.5963(2) 0.0551(8) Uani 1 1 d . . .
F65 F 0.8751(2) 0.41981(14) 0.49179(12) 0.0784(7) Uani 1 1 d . . .
C65 C 0.8490(3) 0.38253(19) 0.56273(19) 0.0543(8) Uani 1 1 d . . .
F66 F 1.03343(17) 0.34340(12) 0.56246(10) 0.0592(5) Uani 1 1 d . . .
C66 C 0.9302(3) 0.34168(18) 0.60100(17) 0.0465(7) Uani 1 1 d . . .
C71 C 0.9569(2) 0.15490(16) 0.71052(17) 0.0392(6) Uani 1 1 d . . .
F72 F 1.01099(17) 0.17850(11) 0.57809(10) 0.0573(5) Uani 1 1 d . . .
C72 C 0.9638(3) 0.13195(19) 0.63932(19) 0.0478(7) Uani 1 1 d . . .
F73 F 0.9376(2) 0.04652(15) 0.55424(15) 0.0871(8) Uani 1 1 d . . .
C73 C 0.9259(3) 0.0639(2) 0.6251(2) 0.0593(9) Uani 1 1 d . . .
F74 F 0.8408(2) -0.05237(14) 0.67228(19) 0.0987(9) Uani 1 1 d . . .
C74 C 0.8774(3) 0.0145(2) 0.6842(3) 0.0657(10) Uani 1 1 d . . .
F75 F 0.8171(2) -0.01358(13) 0.81483(16) 0.0834(7) Uani 1 1 d . . .
C75 C 0.8655(3) 0.03403(19) 0.7553(2) 0.0596(9) Uani 1 1 d . . .
F76 F 0.88781(16) 0.11697(11) 0.84012(11) 0.0571(5) Uani 1 1 d . . .
C76 C 0.9043(2) 0.10322(18) 0.76738(19) 0.0467(7) Uani 1 1 d . . .
C81 C 1.1304(2) 0.25073(17) 0.68130(16) 0.0416(6) Uani 1 1 d . . .
F82 F 1.18249(15) 0.11866(11) 0.66434(11) 0.0572(5) Uani 1 1 d . . .
C82 C 1.2090(3) 0.1930(2) 0.66164(17) 0.0476(7) Uani 1 1 d . . .
F83 F 1.39081(17) 0.14519(16) 0.61954(14) 0.0809(7) Uani 1 1 d . . .
C83 C 1.3198(3) 0.2047(2) 0.63868(19) 0.0580(9) Uani 1 1 d . . .
F84 F 1.46393(18) 0.28972(19) 0.61214(14) 0.0957(9) Uani 1 1 d . . .
C84 C 1.3568(3) 0.2768(3) 0.6353(2) 0.0658(11) Uani 1 1 d . . .
F85 F 1.3170(2) 0.40891(16) 0.65007(14) 0.0901(8) Uani 1 1 d . . .
C85 C 1.2832(3) 0.3366(2) 0.65501(19) 0.0627(10) Uani 1 1 d . . .
F86 F 1.10579(18) 0.38429(11) 0.69465(12) 0.0622(5) Uani 1 1 d . . .
C86 C 1.1743(3) 0.3226(2) 0.67669(18) 0.0504(8) Uani 1 1 d . . .
C91 C 1.0021(2) 0.25608(16) 0.80601(16) 0.0371(6) Uani 1 1 d . . .
F92 F 0.90239(16) 0.37998(10) 0.80004(11) 0.0528(4) Uani 1 1 d . . .
C92 C 0.9585(2) 0.32087(16) 0.83875(17) 0.0407(6) Uani 1 1 d . . .
F93 F 0.92360(18) 0.39665(12) 0.93961(12) 0.0649(5) Uani 1 1 d . . .
C93 C 0.9693(3) 0.33183(18) 0.91149(18) 0.0462(7) Uani 1 1 d . . .
F94 F 1.03649(19) 0.28600(14) 1.02724(11) 0.0703(6) Uani 1 1 d . . .
C94 C 1.0256(3) 0.2764(2) 0.95573(17) 0.0505(8) Uani 1 1 d . . .
F95 F 1.13158(19) 0.15702(13) 0.96841(12) 0.0706(6) Uani 1 1 d . . .
C95 C 1.0736(3) 0.21141(19) 0.92646(18) 0.0487(7) Uani 1 1 d . . .
F96 F 1.11318(15) 0.13943(10) 0.82719(11) 0.0527(4) Uani 1 1 d . . .
C96 C 1.0618(2) 0.20383(16) 0.85352(17) 0.0408(6) Uani 1 1 d . . .
C101 C 0.3160(17) 0.3413(12) 0.8944(14) 0.182(9) Uani 0.471(16) 1 d PDU A 1
H10A H 0.3351 0.3571 0.8399 0.218 Uiso 0.471(16) 1 calc PR A 1
H10B H 0.2812 0.2916 0.9040 0.218 Uiso 0.471(16) 1 calc PR A 1
C102 C 0.2528(13) 0.4001(10) 0.9313(14) 0.137(6) Uani 0.471(16) 1 d PDU A 1
H10C H 0.1984 0.3747 0.9704 0.164 Uiso 0.471(16) 1 calc PR A 1
H10D H 0.2117 0.4328 0.8941 0.164 Uiso 0.471(16) 1 calc PR A 1
C103 C 0.3120(13) 0.4524(10) 0.9673(12) 0.117(6) Uani 0.471(16) 1 d PDU A 1
H10E H 0.2698 0.4635 1.0154 0.140 Uiso 0.471(16) 1 calc PR A 1
H10F H 0.3240 0.5017 0.9340 0.140 Uiso 0.471(16) 1 calc PR A 1
C104 C 0.4190(12) 0.4090(9) 0.9800(9) 0.086(4) Uani 0.471(16) 1 d PDU A 1
H10G H 0.4232 0.3915 1.0338 0.104 Uiso 0.471(16) 1 calc PR A 1
H10H H 0.4821 0.4395 0.9579 0.104 Uiso 0.471(16) 1 calc PR A 1
C105 C 0.4094(11) 0.3409(9) 0.9366(9) 0.097(4) Uani 0.471(16) 1 d PDU A 1
H10I H 0.4770 0.3369 0.9006 0.116 Uiso 0.471(16) 1 calc PR A 1
H10J H 0.4089 0.2932 0.9731 0.116 Uiso 0.471(16) 1 calc PR A 1
C106 C 0.2958(10) 0.3384(8) 0.9489(11) 0.118(5) Uani 0.529(16) 1 d PDU A 2
H10K H 0.2778 0.2866 0.9750 0.142 Uiso 0.529(16) 1 calc PR A 2
H10L H 0.2900 0.3424 0.8948 0.142 Uiso 0.529(16) 1 calc PR A 2
C107 C 0.2326(10) 0.4033(7) 0.9856(10) 0.123(5) Uani 0.529(16) 1 d PDU A 2
H10M H 0.1698 0.4219 0.9584 0.147 Uiso 0.529(16) 1 calc PR A 2
H10N H 0.2031 0.3828 1.0376 0.147 Uiso 0.529(16) 1 calc PR A 2
C108 C 0.2974(12) 0.4693(9) 0.9875(11) 0.119(5) Uani 0.529(16) 1 d PDU A 2
H10O H 0.2754 0.4898 1.0356 0.142 Uiso 0.529(16) 1 calc PR A 2
H10P H 0.2822 0.5108 0.9465 0.142 Uiso 0.529(16) 1 calc PR A 2
C109 C 0.4189(11) 0.4459(10) 0.9792(9) 0.110(4) Uani 0.529(16) 1 d PDU A 2
H10Q H 0.4515 0.4460 1.0256 0.131 Uiso 0.529(16) 1 calc PR A 2
H10R H 0.4611 0.4766 0.9363 0.131 Uiso 0.529(16) 1 calc PR A 2
C110 C 0.4013(14) 0.3621(11) 0.9638(14) 0.153(6) Uani 0.529(16) 1 d PDU A 2
H11A H 0.4558 0.3517 0.9205 0.183 Uiso 0.529(16) 1 calc PR A 2
H11B H 0.4221 0.3262 1.0075 0.183 Uiso 0.529(16) 1 calc PR A 2
C111 C 0.4065(18) 0.0841(16) 0.9003(13) 0.201(7) Uani 0.533(13) 1 d PDU B 1
H11C H 0.4183 0.1064 0.9449 0.241 Uiso 0.533(13) 1 calc PR B 1
H11D H 0.3413 0.0535 0.9126 0.241 Uiso 0.533(13) 1 calc PR B 1
C112 C 0.5037(13) 0.0379(7) 0.8714(10) 0.131(5) Uani 0.533(13) 1 d PDU B 1
H11E H 0.5467 0.0182 0.9128 0.157 Uiso 0.533(13) 1 calc PR B 1
H11F H 0.4805 -0.0069 0.8523 0.157 Uiso 0.533(13) 1 calc PR B 1
C113 C 0.5701(12) 0.0816(10) 0.8134(10) 0.142(6) Uani 0.533(13) 1 d PDU B 1
H11G H 0.5907 0.0521 0.7708 0.170 Uiso 0.533(13) 1 calc PR B 1
H11H H 0.6378 0.0922 0.8317 0.170 Uiso 0.533(13) 1 calc PR B 1
C114 C 0.5098(15) 0.1553(13) 0.7884(14) 0.174(6) Uani 0.533(13) 1 d PDU B 1
H11I H 0.5088 0.1622 0.7336 0.209 Uiso 0.533(13) 1 calc PR B 1
H11J H 0.5441 0.1994 0.8012 0.209 Uiso 0.533(13) 1 calc PR B 1
C115 C 0.3960(12) 0.1493(10) 0.8296(9) 0.135(5) Uani 0.533(13) 1 d PDU B 1
H11K H 0.3463 0.1344 0.7971 0.162 Uiso 0.533(13) 1 calc PR B 1
H11L H 0.3673 0.1991 0.8462 0.162 Uiso 0.533(13) 1 calc PR B 1
C116 C 0.4132(19) 0.1468(13) 0.8854(13) 0.169(8) Uani 0.467(13) 1 d PDU B 2
H11M H 0.4388 0.1557 0.9322 0.203 Uiso 0.467(13) 1 calc PR B 2
H11N H 0.3355 0.1655 0.8862 0.203 Uiso 0.467(13) 1 calc PR B 2
C117 C 0.430(3) 0.0650(13) 0.8750(17) 0.207(9) Uani 0.467(13) 1 d PDU B 2
H11O H 0.4714 0.0357 0.9136 0.248 Uiso 0.467(13) 1 calc PR B 2
H11P H 0.3584 0.0423 0.8790 0.248 Uiso 0.467(13) 1 calc PR B 2
C118 C 0.490(2) 0.0623(13) 0.8011(16) 0.198(10) Uani 0.467(13) 1 d PDU B 2
H11Q H 0.4373 0.0623 0.7651 0.237 Uiso 0.467(13) 1 calc PR B 2
H11R H 0.5358 0.0134 0.8015 0.237 Uiso 0.467(13) 1 calc PR B 2
C119 C 0.5611(19) 0.1280(13) 0.7744(14) 0.176(8) Uani 0.467(13) 1 d PDU B 2
H11S H 0.5706 0.1417 0.7193 0.211 Uiso 0.467(13) 1 calc PR B 2
H11T H 0.6331 0.1188 0.7926 0.211 Uiso 0.467(13) 1 calc PR B 2
C120 C 0.4855(15) 0.1866(9) 0.8145(10) 0.125(5) Uani 0.467(13) 1 d PDU B 2
H12A H 0.4375 0.2154 0.7795 0.150 Uiso 0.467(13) 1 calc PR B 2
H12B H 0.5299 0.2240 0.8299 0.150 Uiso 0.467(13) 1 calc PR B 2

loop_
_atom_site_aniso_label
_atom_site_aniso_U_11
_atom_site_aniso_U_22
_atom_site_aniso_U_33
_atom_site_aniso_U_23
_atom_site_aniso_U_13
_atom_site_aniso_U_12
Zr1 0.03074(13) 0.03480(14) 0.03368(14) -0.00811(10) -0.00486(10) -0.00331(10)
S1 0.0389(4) 0.0337(3) 0.0419(4) -0.0079(3) -0.0026(3) -0.0010(3)
P1 0.0339(4) 0.0323(3) 0.0387(4) -0.0083(3) -0.0039(3) -0.0015(3)
Si1 0.0509(5) 0.0466(5) 0.0485(5) -0.0051(4) -0.0188(4) 0.0032(4)
O1 0.0383(10) 0.0479(11) 0.0366(10) -0.0105(8) -0.0049(8) 0.0003(8)
B1 0.0394(16) 0.0354(16) 0.0364(16) -0.0101(12) -0.0019(13) -0.0020(12)
N1 0.0369(12) 0.0395(12) 0.0359(12) -0.0125(10) -0.0032(10) 0.0016(9)
C1 0.0422(15) 0.0322(13) 0.0392(15) -0.0077(11) -0.0080(12) -0.0052(11)
C2 0.0399(15) 0.0349(14) 0.0393(15) -0.0071(11) -0.0086(12) -0.0020(11)
C3 0.0475(17) 0.0525(18) 0.0390(16) -0.0046(13) -0.0039(13) -0.0041(14)
C4 0.077(3) 0.088(3) 0.064(2) -0.025(2) -0.035(2) 0.010(2)
C5 0.081(3) 0.060(2) 0.080(3) 0.015(2) -0.024(2) 0.000(2)
C6 0.056(2) 0.067(2) 0.072(2) -0.0121(19) -0.0269(18) 0.0102(17)
C11 0.0427(15) 0.0376(14) 0.0392(15) -0.0124(12) -0.0017(12) -0.0025(12)
C12 0.0402(15) 0.0387(14) 0.0408(15) -0.0147(12) -0.0095(12) -0.0001(11)
C13 0.0352(14) 0.0347(14) 0.0434(15) -0.0136(11) -0.0034(12) -0.0021(11)
C14 0.0389(14) 0.0343(14) 0.0402(15) -0.0101(11) -0.0062(12) 0.0000(11)
C15 0.0332(14) 0.0426(15) 0.0406(15) -0.0131(12) -0.0029(11) 0.0012(11)
C16 0.0374(15) 0.0468(16) 0.0498(17) -0.0115(13) -0.0011(13) -0.0152(12)
C17 0.0450(17) 0.0436(16) 0.0542(18) -0.0067(14) -0.0072(14) -0.0159(13)
C18 0.0436(16) 0.0371(15) 0.068(2) -0.0134(14) -0.0072(15) -0.0110(13)
C19 0.0451(17) 0.0513(18) 0.0532(18) -0.0218(14) -0.0025(14) -0.0166(14)
C20 0.0381(15) 0.0517(17) 0.0501(17) -0.0141(14) -0.0103(13) -0.0103(13)
C21 0.0569(19) 0.061(2) 0.0376(16) -0.0111(14) 0.0030(14) -0.0070(15)
C22 0.0524(19) 0.0569(19) 0.0526(19) -0.0177(15) -0.0200(15) -0.0017(15)
C23 0.0412(16) 0.0401(16) 0.061(2) -0.0144(14) 0.0018(14) -0.0078(12)
C24 0.0536(18) 0.0476(17) 0.0436(17) -0.0030(13) -0.0089(14) 0.0058(14)
C25 0.0367(16) 0.0556(19) 0.063(2) -0.0157(16) -0.0055(14) 0.0008(13)
C26 0.0416(18) 0.071(2) 0.068(2) -0.0182(18) 0.0054(16) -0.0171(16)
C27 0.068(2) 0.069(2) 0.062(2) 0.0102(18) -0.0084(18) -0.0293(19)
C28 0.059(2) 0.0421(18) 0.112(3) -0.021(2) -0.015(2) -0.0042(16)
C29 0.070(2) 0.079(3) 0.065(2) -0.040(2) 0.0043(19) -0.023(2)
C30 0.057(2) 0.080(3) 0.062(2) -0.0122(19) -0.0236(18) -0.0127(18)
C31 0.0312(13) 0.0328(13) 0.0500(16) -0.0076(12) -0.0089(12) -0.0007(10)
C32 0.0376(15) 0.0413(15) 0.0533(18) -0.0131(13) -0.0103(13) 0.0021(12)
C33 0.0457(18) 0.0471(18) 0.075(2) -0.0202(16) -0.0215(16) -0.0010(14)
C34 0.0503(19) 0.0399(17) 0.085(3) -0.0037(16) -0.0183(18) -0.0113(14)
C35 0.0531(19) 0.0462(18) 0.068(2) 0.0040(16) -0.0122(16) -0.0123(15)
C36 0.0450(17) 0.0443(16) 0.0489(17) -0.0040(13) -0.0064(13) -0.0049(13)
C41 0.0418(15) 0.0361(14) 0.0452(16) -0.0080(12) -0.0061(12) 0.0021(12)
C42 0.0467(17) 0.0411(16) 0.059(2) -0.0047(14) -0.0021(15) 0.0054(13)
C43 0.060(2) 0.055(2) 0.076(3) -0.0070(18) 0.0124(19) 0.0150(17)
C44 0.077(3) 0.0433(19) 0.077(3) -0.0130(17) 0.002(2) 0.0200(17)
C45 0.071(2) 0.0353(16) 0.074(2) -0.0074(15) -0.0084(19) 0.0029(15)
C46 0.0488(17) 0.0386(15) 0.0528(18) -0.0052(13) -0.0029(14) -0.0009(13)
C51 0.0329(14) 0.0471(16) 0.0372(14) -0.0120(12) -0.0038(11) 0.0009(11)
C52 0.0420(16) 0.0590(19) 0.0427(16) -0.0053(14) -0.0047(13) -0.0040(14)
C53 0.050(2) 0.090(3) 0.0413(18) -0.0048(18) 0.0019(15) 0.0001(18)
C54 0.068(2) 0.102(3) 0.044(2) -0.027(2) 0.0001(17) 0.012(2)
C55 0.080(3) 0.068(2) 0.062(2) -0.037(2) -0.009(2) 0.010(2)
C56 0.0558(19) 0.0490(18) 0.0510(18) -0.0151(14) -0.0066(15) 0.0005(14)
C61 0.0470(16) 0.0350(14) 0.0377(15) -0.0107(11) -0.0060(12) -0.0028(12)
F62 0.0438(10) 0.0604(11) 0.0508(11) -0.0068(9) 0.0008(8) -0.0029(8)
C62 0.0491(17) 0.0399(15) 0.0417(16) -0.0107(12) -0.0072(13) -0.0026(12)
F63 0.0442(11) 0.0739(14) 0.0859(15) -0.0262(11) -0.0163(10) 0.0050(9)
C63 0.0454(17) 0.0495(18) 0.060(2) -0.0226(15) -0.0150(15) 0.0044(14)
F64 0.0872(16) 0.0664(13) 0.0861(16) -0.0170(12) -0.0528(13) 0.0167(11)
C64 0.067(2) 0.0460(18) 0.060(2) -0.0173(15) -0.0314(18) 0.0080(15)
F65 0.1113(19) 0.0746(15) 0.0474(12) 0.0059(10) -0.0222(12) -0.0016(13)
C65 0.078(2) 0.0461(18) 0.0419(17) -0.0092(14) -0.0183(16) 0.0019(16)
F66 0.0641(12) 0.0667(12) 0.0424(10) -0.0020(9) 0.0040(9) -0.0080(10)
C66 0.0561(19) 0.0428(16) 0.0415(16) -0.0111(13) -0.0048(14) -0.0027(13)
C71 0.0350(14) 0.0367(14) 0.0458(16) -0.0108(12) -0.0008(12) -0.0010(11)
F72 0.0673(12) 0.0633(12) 0.0438(10) -0.0185(9) -0.0035(9) -0.0053(9)
C72 0.0448(17) 0.0478(17) 0.0540(19) -0.0191(14) -0.0055(14) -0.0018(13)
F73 0.1022(19) 0.0875(17) 0.0874(17) -0.0538(14) -0.0219(14) -0.0069(14)
C73 0.0520(19) 0.059(2) 0.075(2) -0.0331(19) -0.0123(17) -0.0020(16)
F74 0.0899(18) 0.0654(15) 0.156(3) -0.0463(16) -0.0202(17) -0.0292(13)
C74 0.056(2) 0.049(2) 0.100(3) -0.031(2) -0.013(2) -0.0108(16)
F75 0.0750(15) 0.0548(13) 0.115(2) -0.0015(12) 0.0094(14) -0.0281(11)
C75 0.0457(18) 0.0423(17) 0.089(3) -0.0066(17) 0.0000(18) -0.0123(14)
F76 0.0595(12) 0.0509(11) 0.0557(11) -0.0078(9) 0.0135(9) -0.0102(9)
C76 0.0392(16) 0.0424(16) 0.0575(19) -0.0135(14) 0.0033(14) -0.0030(12)
C81 0.0410(15) 0.0481(16) 0.0367(15) -0.0087(12) -0.0040(12) -0.0063(12)
F82 0.0497(11) 0.0538(11) 0.0649(12) -0.0122(9) 0.0009(9) 0.0061(8)
C82 0.0440(17) 0.0592(19) 0.0388(16) -0.0045(14) -0.0053(13) -0.0041(14)
F83 0.0434(11) 0.122(2) 0.0733(15) -0.0174(14) -0.0026(10) 0.0153(12)
C83 0.0380(17) 0.091(3) 0.0437(18) -0.0102(17) -0.0057(14) 0.0047(17)
F84 0.0472(12) 0.176(3) 0.0683(15) -0.0118(16) -0.0051(11) -0.0454(15)
C84 0.0443(19) 0.115(3) 0.0414(18) -0.0063(19) -0.0076(15) -0.029(2)
F85 0.0996(18) 0.1067(19) 0.0745(16) -0.0130(14) -0.0099(13) -0.0681(16)
C85 0.065(2) 0.087(3) 0.0429(18) -0.0065(17) -0.0113(16) -0.039(2)
F86 0.0811(14) 0.0465(11) 0.0617(12) -0.0136(9) -0.0024(10) -0.0210(10)
C86 0.0571(19) 0.0560(19) 0.0409(16) -0.0092(14) -0.0046(14) -0.0173(15)
C91 0.0376(14) 0.0346(14) 0.0386(15) -0.0082(11) -0.0001(11) -0.0035(11)
F92 0.0648(12) 0.0393(9) 0.0564(11) -0.0148(8) -0.0170(9) 0.0128(8)
C92 0.0417(15) 0.0363(14) 0.0439(16) -0.0072(12) -0.0051(12) 0.0001(12)
F93 0.0732(13) 0.0628(12) 0.0650(13) -0.0368(10) -0.0071(10) 0.0059(10)
C93 0.0473(17) 0.0481(17) 0.0456(17) -0.0196(14) -0.0008(13) -0.0025(13)
F94 0.0848(15) 0.0915(16) 0.0386(10) -0.0193(10) -0.0105(10) -0.0069(12)
C94 0.0521(18) 0.067(2) 0.0347(15) -0.0148(14) -0.0025(13) -0.0102(15)
F95 0.0811(15) 0.0743(14) 0.0517(12) 0.0057(10) -0.0183(11) 0.0119(11)
C95 0.0493(18) 0.0496(18) 0.0449(17) -0.0007(14) -0.0070(14) 0.0000(14)
F96 0.0591(11) 0.0403(9) 0.0560(11) -0.0088(8) -0.0057(9) 0.0114(8)
C96 0.0422(15) 0.0377(15) 0.0411(15) -0.0080(12) 0.0000(12) -0.0003(12)
C101 0.176(12) 0.182(12) 0.192(13) -0.032(9) -0.003(9) -0.069(9)
C102 0.112(9) 0.129(9) 0.172(11) 0.011(8) -0.049(8) -0.030(7)
C103 0.125(8) 0.111(8) 0.110(9) -0.023(7) -0.009(7) 0.008(7)
C104 0.102(6) 0.080(7) 0.088(6) -0.022(6) -0.041(5) 0.003(6)
C105 0.081(6) 0.105(7) 0.110(8) -0.037(6) -0.016(5) 0.005(5)
C106 0.100(7) 0.118(8) 0.153(9) -0.051(7) -0.023(6) -0.031(6)
C107 0.104(7) 0.130(8) 0.125(9) 0.024(7) -0.009(6) -0.034(6)
C108 0.157(8) 0.101(7) 0.106(8) -0.017(6) -0.056(7) 0.015(6)
C109 0.111(7) 0.132(9) 0.076(6) -0.002(7) -0.011(5) 0.020(7)
C110 0.139(9) 0.160(10) 0.161(10) -0.004(8) -0.048(8) -0.005(8)
C111 0.197(10) 0.190(10) 0.211(11) -0.029(8) -0.007(8) -0.020(9)
C112 0.148(9) 0.096(7) 0.147(9) -0.017(6) -0.023(7) 0.010(7)
C113 0.117(8) 0.153(9) 0.164(10) -0.059(8) -0.019(7) 0.002(7)
C114 0.175(9) 0.176(9) 0.173(9) -0.010(8) -0.046(8) -0.016(8)
C115 0.120(8) 0.152(9) 0.128(9) 0.002(7) -0.030(7) 0.004(7)
C116 0.158(11) 0.173(12) 0.172(12) -0.024(9) -0.008(9) -0.008(9)
C117 0.206(11) 0.193(11) 0.217(12) -0.016(9) -0.017(9) -0.030(9)
C118 0.219(14) 0.182(13) 0.201(13) -0.065(9) -0.020(9) -0.012(9)
C119 0.173(11) 0.174(11) 0.183(11) -0.019(8) -0.046(8) 0.003(9)
C120 0.122(8) 0.131(9) 0.130(9) -0.011(7) -0.039(7) -0.018(7)

loop_
_atom_type_symbol
_atom_type_description
_atom_type_scat_dispersion_real
_atom_type_scat_dispersion_imag
_atom_type_scat_source
C C 0.0033 0.0016 'International Tables Vol C Tables 4.2.6.8 and 6.1.1.4'
H H 0.0000 0.0000 'International Tables Vol C Tables 4.2.6.8 and 6.1.1.4'
B B 0.0013 0.0007 'International Tables Vol C Tables 4.2.6.8 and 6.1.1.4'
N N 0.0061 0.0033 'International Tables Vol C Tables 4.2.6.8 and 6.1.1.4'
O O 0.0106 0.0060 'International Tables Vol C Tables 4.2.6.8 and 6.1.1.4'
F F 0.0171 0.0103 'International Tables Vol C Tables 4.2.6.8 and 6.1.1.4'
Si Si 0.0817 0.0704 'International Tables Vol C Tables 4.2.6.8 and 6.1.1.4'
P P 0.1023 0.0942 'International Tables Vol C Tables 4.2.6.8 and 6.1.1.4'
Zr Zr -2.9673 0.5597 'International Tables Vol C Tables 4.2.6.8 and 6.1.1.4'
S S 0.1246 0.1234 'International Tables Vol C Tables 4.2.6.8 and 6.1.1.4'

loop_
_geom_angle_atom_site_label_1
_geom_angle_atom_site_label_2
_geom_angle_atom_site_label_3
_geom_angle
O1 Zr1 C1 113.33(9)
O1 Zr1 C20 79.21(9)
C1 Zr1 C20 129.00(10)
O1 Zr1 C11 129.59(9)
C1 Zr1 C11 98.41(9)
C20 Zr1 C11 110.47(10)
O1 Zr1 C15 101.78(8)
C1 Zr1 C15 129.69(9)
C20 Zr1 C15 91.08(10)
C11 Zr1 C15 32.44(9)
O1 Zr1 C19 71.84(9)
C1 Zr1 C19 102.04(10)
C20 Zr1 C19 32.16(10)
C11 Zr1 C19 139.51(10)
C15 Zr1 C19 123.09(10)
O1 Zr1 C14 76.53(8)
C1 Zr1 C14 125.77(9)
C20 Zr1 C14 105.10(10)
C11 Zr1 C14 53.07(9)
C15 Zr1 C14 31.94(9)
C19 Zr1 C14 130.16(10)
O1 Zr1 C12 116.73(9)
C1 Zr1 C12 78.90(9)
C20 Zr1 C12 141.72(9)
C11 Zr1 C12 31.95(9)
C15 Zr1 C12 52.87(9)
C19 Zr1 C12 170.44(10)
C14 Zr1 C12 52.31(9)
O1 Zr1 C18 98.50(10)
C1 Zr1 C18 76.06(10)
C20 Zr1 C18 52.95(10)
C11 Zr1 C18 127.51(10)
C15 Zr1 C18 133.94(10)
C19 Zr1 C18 31.60(11)
C14 Zr1 C18 157.97(10)
C12 Zr1 C18 142.72(10)
O1 Zr1 C16 111.05(9)
C1 Zr1 C16 114.95(10)
C20 Zr1 C16 31.99(10)
C11 Zr1 C16 87.23(9)
C15 Zr1 C16 81.80(9)
C19 Zr1 C16 52.46(10)
C14 Zr1 C16 108.92(9)
C12 Zr1 C16 118.38(9)
C18 Zr1 C16 52.29(10)
O1 Zr1 C17 123.73(9)
C1 Zr1 C17 84.18(10)
C20 Zr1 C17 52.39(10)
C11 Zr1 C17 96.50(10)
C15 Zr1 C17 105.52(10)
C19 Zr1 C17 51.99(10)
C14 Zr1 C17 136.61(10)
C12 Zr1 C17 119.08(10)
C18 Zr1 C17 31.52(10)
C16 Zr1 C17 31.14(10)
O1 Zr1 C13 85.70(8)
C1 Zr1 C13 94.65(9)
C20 Zr1 C13 136.31(10)
C11 Zr1 C13 52.38(9)
C15 Zr1 C13 52.21(9)
C19 Zr1 C13 155.92(10)
C14 Zr1 C13 31.22(8)
C12 Zr1 C13 31.29(9)
C18 Zr1 C13 170.69(10)
C16 Zr1 C13 133.79(9)
C17 Zr1 C13 148.47(9)
O1 S1 N1 106.36(11)
O1 S1 Zr1 50.31(7)
N1 S1 Zr1 102.02(8)
N1 P1 C2 116.32(12)
N1 P1 C41 103.20(13)
C2 P1 C41 110.87(13)
N1 P1 C31 108.13(13)
C2 P1 C31 108.96(13)
C41 P1 C31 109.07(13)
C6 Si1 C5 106.09(19)
C6 Si1 C4 104.39(19)
C5 Si1 C4 110.0(2)
C6 Si1 C2 114.67(15)
C5 Si1 C2 110.50(16)
C4 Si1 C2 110.92(15)
S1 O1 Zr1 94.31(9)
C81 B1 C61 114.3(2)
C81 B1 C71 113.1(2)
C61 B1 C71 101.3(2)
C81 B1 C91 101.2(2)
C61 B1 C91 113.6(2)
C71 B1 C91 114.0(2)
C51 N1 P1 122.83(18)
C51 N1 S1 116.37(19)
P1 N1 S1 110.55(12)
C2 C1 C3 115.6(3)
C2 C1 Zr1 138.1(2)
C3 C1 Zr1 106.24(19)
C1 C2 P1 120.8(2)
C1 C2 Si1 122.8(2)
P1 C2 Si1 116.26(15)
C12 C11 C15 107.5(2)
C12 C11 C21 125.1(3)
C15 C11 C21 126.1(3)
C12 C11 Zr1 75.90(15)
C15 C11 Zr1 73.79(15)
C21 C11 Zr1 126.1(2)
C13 C12 C11 108.2(2)
C13 C12 C22 123.3(3)
C11 C12 C22 126.6(3)
C13 C12 Zr1 76.26(15)
C11 C12 Zr1 72.14(15)
C22 C12 Zr1 130.2(2)
C14 C13 C12 108.1(2)
C14 C13 C23 125.6(3)
C12 C13 C23 124.9(3)
C14 C13 Zr1 72.28(15)
C12 C13 Zr1 72.45(15)
C23 C13 Zr1 131.50(18)
C13 C14 C15 108.1(2)
C13 C14 C24 125.6(3)
C15 C14 C24 125.8(3)
C13 C14 Zr1 76.50(16)
C15 C14 Zr1 72.37(16)
C24 C14 Zr1 123.03(19)
C14 C15 C11 108.0(2)
C14 C15 C25 122.8(3)
C11 C15 C25 127.0(3)
C14 C15 Zr1 75.70(15)
C11 C15 Zr1 73.76(15)
C25 C15 Zr1 129.9(2)
C17 C16 C20 107.8(3)
C17 C16 C26 123.1(3)
C20 C16 C26 127.0(3)
C17 C16 Zr1 75.34(17)
C20 C16 Zr1 71.26(16)
C26 C16 Zr1 132.1(2)
C16 C17 C18 108.5(3)
C16 C17 C27 122.1(3)
C18 C17 C27 126.7(3)
C16 C17 Zr1 73.53(17)
C18 C17 Zr1 73.07(17)
C27 C17 Zr1 134.1(2)
C19 C18 C17 107.4(3)
C19 C18 C28 125.5(3)
C17 C18 C28 125.7(3)
C19 C18 Zr1 72.93(17)
C17 C18 Zr1 75.41(17)
C28 C18 Zr1 128.2(2)
C18 C19 C20 108.6(3)
C18 C19 C29 126.3(3)
C20 C19 C29 124.8(3)
C18 C19 Zr1 75.47(16)
C20 C19 Zr1 72.70(16)
C29 C19 Zr1 123.6(2)
C19 C20 C16 107.7(3)
C19 C20 C30 125.0(3)
C16 C20 C30 126.7(3)
C19 C20 Zr1 75.13(16)
C16 C20 Zr1 76.75(16)
C30 C20 Zr1 121.4(2)
C32 C31 C36 118.9(3)
C32 C31 P1 120.6(2)
C36 C31 P1 120.5(2)
C33 C32 C31 120.4(3)
C34 C33 C32 120.2(3)
C35 C34 C33 120.0(3)
C34 C35 C36 120.8(3)
C35 C36 C31 119.8(3)
C42 C41 C46 119.8(3)
C42 C41 P1 121.8(2)
C46 C41 P1 118.3(2)
C43 C42 C41 120.1(3)
C44 C43 C42 119.7(3)
C43 C44 C45 120.6(3)
C46 C45 C44 119.8(3)
C45 C46 C41 120.0(3)
C56 C51 C52 119.9(3)
C56 C51 N1 119.5(3)
C52 C51 N1 120.6(3)
C53 C52 C51 119.5(3)
C54 C53 C52 120.6(4)
C53 C54 C55 120.1(3)
C54 C55 C56 120.3(4)
C51 C56 C55 119.4(3)
C66 C61 C62 112.8(3)
C66 C61 B1 126.8(3)
C62 C61 B1 119.8(3)
F62 C62 C63 115.6(3)
F62 C62 C61 119.0(3)
C63 C62 C61 125.4(3)
F63 C63 C64 120.6(3)
F63 C63 C62 120.8(3)
C64 C63 C62 118.6(3)
F64 C64 C63 120.4(3)
F64 C64 C65 120.3(3)
C63 C64 C65 119.3(3)
F65 C65 C64 120.1(3)
F65 C65 C66 120.2(3)
C64 C65 C66 119.7(3)
F66 C66 C65 115.0(3)
F66 C66 C61 120.9(3)
C65 C66 C61 124.1(3)
C76 C71 C72 112.9(3)
C76 C71 B1 127.7(3)
C72 C71 B1 119.1(3)
F72 C72 C73 116.0(3)
F72 C72 C71 119.1(3)
C73 C72 C71 125.0(3)
F73 C73 C74 120.6(3)
F73 C73 C72 120.4(4)
C74 C73 C72 119.0(3)
F74 C74 C75 120.4(4)
F74 C74 C73 120.3(4)
C75 C74 C73 119.3(3)
F75 C75 C74 120.6(3)
F75 C75 C76 119.4(4)
C74 C75 C76 120.1(3)
F76 C76 C71 121.2(3)
F76 C76 C75 115.1(3)
C71 C76 C75 123.7(3)
C82 C81 C86 112.8(3)
C82 C81 B1 127.6(3)
C86 C81 B1 119.2(3)
F82 C82 C81 121.4(3)
F82 C82 C83 114.4(3)
C81 C82 C83 124.2(3)
F83 C83 C84 120.0(3)
F83 C83 C82 120.3(4)
C84 C83 C82 119.7(3)
F84 C84 C83 120.7(4)
F84 C84 C85 120.2(4)
C83 C84 C85 119.1(3)
F85 C85 C86 120.5(4)
F85 C85 C84 120.2(3)
C86 C85 C84 119.3(3)
F86 C86 C85 116.3(3)
F86 C86 C81 118.8(3)
C85 C86 C81 125.0(3)
C92 C91 C96 112.5(3)
C92 C91 B1 127.4(3)
C96 C91 B1 119.8(2)
F92 C92 C93 114.5(2)
F92 C92 C91 121.3(3)
C93 C92 C91 124.2(3)
F93 C93 C94 119.6(3)
F93 C93 C92 120.7(3)
C94 C93 C92 119.8(3)
F94 C94 C93 120.6(3)
F94 C94 C95 120.1(3)
C93 C94 C95 119.3(3)
F95 C95 C96 121.1(3)
F95 C95 C94 120.3(3)
C96 C95 C94 118.6(3)
F96 C96 C95 115.9(3)
F96 C96 C91 118.7(3)
C95 C96 C91 125.4(3)
C102 C101 C105 94.0(12)
C101 C102 C103 118.1(13)
C102 C103 C104 105.2(11)
C103 C104 C105 98.2(9)
C101 C105 C104 119.9(11)
C110 C106 C107 92.1(11)
C108 C107 C106 114.3(10)
C107 C108 C109 111.2(11)
C108 C109 C110 93.1(11)
C106 C110 C109 123.5(12)
C112 C111 C115 100.5(13)
C113 C112 C111 111.7(14)
C112 C113 C114 109.6(12)
C113 C114 C115 105.4(14)
C114 C115 C111 105.4(13)
C117 C116 C120 102.0(15)
C118 C117 C116 106.8(18)
C117 C118 C119 113.8(17)
C118 C119 C120 95.1(14)
C119 C120 C116 111.8(14)

loop_
_geom_bond_atom_site_label_1
_geom_bond_atom_site_label_2
_geom_bond_distance
Zr1 O1 2.1099(19)
Zr1 C1 2.356(3)
Zr1 C20 2.542(3)
Zr1 C11 2.554(3)
Zr1 C15 2.554(3)
Zr1 C19 2.573(3)
Zr1 C14 2.597(3)
Zr1 C12 2.602(3)
Zr1 C18 2.605(3)
Zr1 C16 2.613(3)
Zr1 C17 2.636(3)
Zr1 C13 2.651(3)
S1 O1 1.587(2)
S1 N1 1.718(2)
P1 N1 1.694(2)
P1 C2 1.780(3)
P1 C41 1.790(3)
P1 C31 1.809(3)
Si1 C6 1.862(4)
Si1 C5 1.869(4)
Si1 C4 1.878(4)
Si1 C2 1.954(3)
B1 C81 1.652(4)
B1 C61 1.655(4)
B1 C71 1.658(4)
B1 C91 1.662(4)
N1 C51 1.461(3)
C1 C2 1.369(4)
C1 C3 1.520(4)
C11 C12 1.420(4)
C11 C15 1.427(4)
C11 C21 1.497(4)
C12 C13 1.418(4)
C12 C22 1.504(4)
C13 C14 1.413(4)
C13 C23 1.500(4)
C14 C15 1.418(4)
C14 C24 1.499(4)
C15 C25 1.507(4)
C16 C17 1.409(5)
C16 C20 1.422(4)
C16 C26 1.504(4)
C17 C18 1.424(5)
C17 C27 1.510(5)
C18 C19 1.410(5)
C18 C28 1.496(5)
C19 C20 1.417(4)
C19 C29 1.497(4)
C20 C30 1.502(5)
C31 C32 1.392(4)
C31 C36 1.401(4)
C32 C33 1.386(4)
C33 C34 1.380(5)
C34 C35 1.374(5)
C35 C36 1.384(4)
C41 C42 1.388(4)
C41 C46 1.391(4)
C42 C43 1.387(4)
C43 C44 1.381(5)
C44 C45 1.383(5)
C45 C46 1.383(4)
C51 C56 1.379(4)
C51 C52 1.391(4)
C52 C53 1.383(5)
C53 C54 1.367(6)
C54 C55 1.368(6)
C55 C56 1.397(5)
C61 C66 1.382(4)
C61 C62 1.385(4)
F62 C62 1.359(3)
C62 C63 1.377(4)
F63 C63 1.340(4)
C63 C64 1.367(5)
F64 C64 1.350(4)
C64 C65 1.370(5)
F65 C65 1.352(4)
C65 C66 1.381(5)
F66 C66 1.354(4)
C71 C76 1.382(4)
C71 C72 1.391(4)
F72 C72 1.356(4)
C72 C73 1.382(4)
F73 C73 1.344(4)
C73 C74 1.363(6)
F74 C74 1.342(4)
C74 C75 1.361(6)
F75 C75 1.350(4)
C75 C76 1.392(4)
F76 C76 1.353(4)
C81 C82 1.382(4)
C81 C86 1.392(4)
F82 C82 1.354(4)
C82 C83 1.387(5)
F83 C83 1.348(4)
C83 C84 1.362(6)
F84 C84 1.349(4)
C84 C85 1.373(6)
F85 C85 1.347(4)
C85 C86 1.370(5)
F86 C86 1.355(4)
C91 C92 1.383(4)
C91 C96 1.390(4)
F92 C92 1.350(3)
C92 C93 1.381(4)
F93 C93 1.352(3)
C93 C94 1.363(5)
F94 C94 1.353(3)
C94 C95 1.372(5)
F95 C95 1.342(4)
C95 C96 1.372(4)
F96 C96 1.354(3)
C101 C102 1.419(14)
C101 C105 1.466(16)
C102 C103 1.488(13)
C103 C104 1.488(13)
C104 C105 1.539(12)
C106 C110 1.467(15)
C106 C107 1.498(12)
C107 C108 1.462(12)
C108 C109 1.505(12)
C109 C110 1.565(13)
C111 C112 1.456(15)
C111 C115 1.59(2)
C112 C113 1.399(13)
C113 C114 1.468(14)
C114 C115 1.488(14)
C116 C117 1.459(16)
C116 C120 1.55(2)
C117 C118 1.432(15)
C118 C119 1.480(15)
C119 C120 1.514(15)

loop_
_geom_torsion_atom_site_label_1
_geom_torsion_atom_site_label_2
_geom_torsion_atom_site_label_3
_geom_torsion_atom_site_label_4
_geom_torsion
C1 Zr1 S1 O1 -147.91(11)
C20 Zr1 S1 O1 -18.10(12)
C11 Zr1 S1 O1 116.12(12)
C15 Zr1 S1 O1 82.08(12)
C19 Zr1 S1 O1 -46.42(12)
C14 Zr1 S1 O1 83.42(11)
C12 Zr1 S1 O1 133.69(11)
C18 Zr1 S1 O1 -75.40(12)
C16 Zr1 S1 O1 -22.64(16)
C17 Zr1 S1 O1 -75.93(15)
C13 Zr1 S1 O1 114.51(12)
O1 Zr1 S1 N1 101.39(13)
C1 Zr1 S1 N1 -46.52(10)
C20 Zr1 S1 N1 83.29(11)
C11 Zr1 S1 N1 -142.49(11)
C15 Zr1 S1 N1 -176.53(10)
C19 Zr1 S1 N1 54.97(11)
C14 Zr1 S1 N1 -175.19(10)
C12 Zr1 S1 N1 -124.92(10)
C18 Zr1 S1 N1 25.99(12)
C16 Zr1 S1 N1 78.75(15)
C17 Zr1 S1 N1 25.46(15)
C13 Zr1 S1 N1 -144.10(11)
N1 S1 O1 Zr1 -92.21(11)
C1 Zr1 O1 S1 35.10(12)
C20 Zr1 O1 S1 163.08(11)
C11 Zr1 O1 S1 -89.19(12)
C15 Zr1 O1 S1 -108.07(10)
C19 Zr1 O1 S1 130.70(12)
C14 Zr1 O1 S1 -88.36(10)
C12 Zr1 O1 S1 -53.90(12)
C18 Zr1 O1 S1 113.52(10)
C16 Zr1 O1 S1 166.27(10)
C17 Zr1 O1 S1 134.03(11)
C13 Zr1 O1 S1 -58.12(10)
C2 P1 N1 C51 146.5(2)
C41 P1 N1 C51 24.9(3)
C31 P1 N1 C51 -90.6(2)
C2 P1 N1 S1 -69.76(17)
C41 P1 N1 S1 168.62(14)
C31 P1 N1 S1 53.16(16)
O1 S1 N1 C51 -83.2(2)
Zr1 S1 N1 C51 -135.03(18)
O1 S1 N1 P1 130.50(13)
Zr1 S1 N1 P1 78.67(12)
O1 Zr1 C1 C2 -2.4(3)
C20 Zr1 C1 C2 -97.4(3)
C11 Zr1 C1 C2 137.6(3)
C15 Zr1 C1 C2 128.0(3)
C19 Zr1 C1 C2 -77.6(3)
C14 Zr1 C1 C2 87.5(3)
C12 Zr1 C1 C2 112.1(3)
C18 Zr1 C1 C2 -95.7(3)
C16 Zr1 C1 C2 -131.6(3)
C17 Zr1 C1 C2 -126.7(3)
C13 Zr1 C1 C2 85.0(3)
O1 Zr1 C1 C3 174.80(17)
C20 Zr1 C1 C3 79.8(2)
C11 Zr1 C1 C3 -45.26(19)
C15 Zr1 C1 C3 -54.9(2)
C19 Zr1 C1 C3 99.58(19)
C14 Zr1 C1 C3 -95.3(2)
C12 Zr1 C1 C3 -70.71(18)
C18 Zr1 C1 C3 81.43(19)
C16 Zr1 C1 C3 45.6(2)
C17 Zr1 C1 C3 50.48(19)
C13 Zr1 C1 C3 -97.88(18)
C3 C1 C2 P1 176.4(2)
Zr1 C1 C2 P1 -6.6(4)
C3 C1 C2 Si1 0.1(3)
Zr1 C1 C2 Si1 177.10(15)
N1 P1 C2 C1 24.4(3)
C41 P1 C2 C1 141.9(2)
C31 P1 C2 C1 -98.1(2)
N1 P1 C2 Si1 -159.02(13)
C41 P1 C2 Si1 -41.56(19)
C31 P1 C2 Si1 78.50(17)
C6 Si1 C2 C1 175.4(2)
C5 Si1 C2 C1 -64.8(3)
C4 Si1 C2 C1 57.4(3)
C6 Si1 C2 P1 -1.1(2)
C5 Si1 C2 P1 118.7(2)
C4 Si1 C2 P1 -119.1(2)
O1 Zr1 C11 C12 77.12(19)
C1 Zr1 C11 C12 -52.81(18)
C20 Zr1 C11 C12 169.96(17)
C15 Zr1 C11 C12 113.3(2)
C19 Zr1 C11 C12 -172.67(18)
C14 Zr1 C11 C12 76.11(18)
C18 Zr1 C11 C12 -131.65(17)
C16 Zr1 C11 C12 -167.63(18)
C17 Zr1 C11 C12 -137.86(17)
C13 Zr1 C11 C12 36.59(16)
O1 Zr1 C11 C15 -36.2(2)
C1 Zr1 C11 C15 -166.13(17)
C20 Zr1 C11 C15 56.64(19)
C19 Zr1 C11 C15 74.0(2)
C14 Zr1 C11 C15 -37.21(16)
C12 Zr1 C11 C15 -113.3(2)
C18 Zr1 C11 C15 115.03(18)
C16 Zr1 C11 C15 79.06(17)
C17 Zr1 C11 C15 108.83(17)
C13 Zr1 C11 C15 -76.73(18)
O1 Zr1 C11 C21 -159.4(2)
C1 Zr1 C11 C21 70.6(3)
C20 Zr1 C11 C21 -66.6(3)
C15 Zr1 C11 C21 -123.2(3)
C19 Zr1 C11 C21 -49.2(3)
C14 Zr1 C11 C21 -160.5(3)
C12 Zr1 C11 C21 123.4(3)
C18 Zr1 C11 C21 -8.2(3)
C16 Zr1 C11 C21 -44.2(3)
C17 Zr1 C11 C21 -14.4(3)
C13 Zr1 C11 C21 160.0(3)
C15 C11 C12 C13 -0.8(3)
C21 C11 C12 C13 167.2(3)
Zr1 C11 C12 C13 -68.36(19)
C15 C11 C12 C22 -165.2(3)
C21 C11 C12 C22 2.8(5)
Zr1 C11 C12 C22 127.2(3)
C15 C11 C12 Zr1 67.61(19)
C21 C11 C12 Zr1 -124.4(3)
O1 Zr1 C12 C13 -8.11(18)
C1 Zr1 C12 C13 -118.79(17)
C20 Zr1 C12 C13 99.3(2)
C11 Zr1 C12 C13 114.6(2)
C15 Zr1 C12 C13 76.47(17)
C19 Zr1 C12 C13 144.6(6)
C14 Zr1 C12 C13 35.94(15)
C18 Zr1 C12 C13 -167.28(16)
C16 Zr1 C12 C13 128.71(16)
C17 Zr1 C12 C13 164.35(16)
O1 Zr1 C12 C11 -122.74(17)
C1 Zr1 C12 C11 126.58(18)
C20 Zr1 C12 C11 -15.3(3)
C15 Zr1 C12 C11 -38.17(16)
C19 Zr1 C12 C11 29.9(7)
C14 Zr1 C12 C11 -78.69(18)
C18 Zr1 C12 C11 78.1(2)
C16 Zr1 C12 C11 14.1(2)
C17 Zr1 C12 C11 49.7(2)
C13 Zr1 C12 C11 -114.6(2)
O1 Zr1 C12 C22 114.1(3)
C1 Zr1 C12 C22 3.4(3)
C20 Zr1 C12 C22 -138.5(3)
C11 Zr1 C12 C22 -123.2(4)
C15 Zr1 C12 C22 -161.4(3)
C19 Zr1 C12 C22 -93.3(7)
C14 Zr1 C12 C22 158.1(3)
C18 Zr1 C12 C22 -45.1(3)
C16 Zr1 C12 C22 -109.1(3)
C17 Zr1 C12 C22 -73.5(3)
C13 Zr1 C12 C22 122.2(3)
C11 C12 C13 C14 1.7(3)
C22 C12 C13 C14 166.8(3)
Zr1 C12 C13 C14 -63.94(19)
C11 C12 C13 C23 -165.6(3)
C22 C12 C13 C23 -0.5(4)
Zr1 C12 C13 C23 128.8(3)
C11 C12 C13 Zr1 65.62(19)
C22 C12 C13 Zr1 -129.3(3)
O1 Zr1 C13 C14 -70.93(16)
C1 Zr1 C13 C14 175.97(17)
C20 Zr1 C13 C14 -1.4(2)
C11 Zr1 C13 C14 78.93(18)
C15 Zr1 C13 C14 37.58(16)
C19 Zr1 C13 C14 -50.0(3)
C12 Zr1 C13 C14 116.3(2)
C18 Zr1 C13 C14 171.9(6)
C16 Zr1 C13 C14 44.4(2)
C17 Zr1 C13 C14 89.5(2)
O1 Zr1 C13 C12 172.74(17)
C1 Zr1 C13 C12 59.64(17)
C20 Zr1 C13 C12 -117.76(18)
C11 Zr1 C13 C12 -37.40(16)
C15 Zr1 C13 C12 -78.75(17)
C19 Zr1 C13 C12 -166.4(2)
C14 Zr1 C13 C12 -116.3(2)
C18 Zr1 C13 C12 55.5(6)
C16 Zr1 C13 C12 -72.0(2)
C17 Zr1 C13 C12 -26.8(3)
O1 Zr1 C13 C23 51.3(3)
C1 Zr1 C13 C23 -61.8(3)
C20 Zr1 C13 C23 120.8(3)
C11 Zr1 C13 C23 -158.9(3)
C15 Zr1 C13 C23 159.8(3)
C19 Zr1 C13 C23 72.2(4)
C14 Zr1 C13 C23 122.2(3)
C12 Zr1 C13 C23 -121.5(3)
C18 Zr1 C13 C23 -65.9(7)
C16 Zr1 C13 C23 166.6(3)
C17 Zr1 C13 C23 -148.3(3)
C12 C13 C14 C15 -2.0(3)
C23 C13 C14 C15 165.2(3)
Zr1 C13 C14 C15 -66.02(19)
C12 C13 C14 C24 -174.8(3)
C23 C13 C14 C24 -7.6(4)
Zr1 C13 C14 C24 121.2(3)
C12 C13 C14 Zr1 64.05(19)
C23 C13 C14 Zr1 -128.8(3)
O1 Zr1 C14 C13 104.28(17)
C1 Zr1 C14 C13 -5.0(2)
C20 Zr1 C14 C13 178.98(16)
C11 Zr1 C14 C13 -76.52(17)
C15 Zr1 C14 C13 -114.3(2)
C19 Zr1 C14 C13 155.85(16)
C12 Zr1 C14 C13 -36.03(16)
C18 Zr1 C14 C13 -176.5(2)
C16 Zr1 C14 C13 -147.76(16)
C17 Zr1 C14 C13 -130.43(17)
O1 Zr1 C14 C15 -141.38(17)
C1 Zr1 C14 C15 109.39(17)
C20 Zr1 C14 C15 -66.68(18)
C11 Zr1 C14 C15 37.83(16)
C19 Zr1 C14 C15 -89.81(19)
C12 Zr1 C14 C15 78.31(18)
C18 Zr1 C14 C15 -62.1(3)
C16 Zr1 C14 C15 -33.41(18)
C17 Zr1 C14 C15 -16.1(2)
C13 Zr1 C14 C15 114.3(2)
O1 Zr1 C14 C24 -19.6(2)
C1 Zr1 C14 C24 -128.9(2)
C20 Zr1 C14 C24 55.1(2)
C11 Zr1 C14 C24 159.6(3)
C15 Zr1 C14 C24 121.8(3)
C19 Zr1 C14 C24 31.9(3)
C12 Zr1 C14 C24 -159.9(3)
C18 Zr1 C14 C24 59.6(4)
C16 Zr1 C14 C24 88.3(2)
C17 Zr1 C14 C24 105.7(2)
C13 Zr1 C14 C24 -123.9(3)
C13 C14 C15 C11 1.5(3)
C24 C14 C15 C11 174.3(3)
Zr1 C14 C15 C11 -67.28(19)
C13 C14 C15 C25 -162.7(3)
C24 C14 C15 C25 10.1(4)
Zr1 C14 C15 C25 128.5(3)
C13 C14 C15 Zr1 68.79(19)
C24 C14 C15 Zr1 -118.4(3)
C12 C11 C15 C14 -0.5(3)
C21 C11 C15 C14 -168.2(3)
Zr1 C11 C15 C14 68.58(19)
C12 C11 C15 C25 162.8(3)
C21 C11 C15 C25 -4.9(5)
Zr1 C11 C15 C25 -128.1(3)
C12 C11 C15 Zr1 -69.05(19)
C21 C11 C15 Zr1 123.2(3)
O1 Zr1 C15 C14 38.32(17)
C1 Zr1 C15 C14 -96.01(18)
C20 Zr1 C15 C14 117.53(17)
C11 Zr1 C15 C14 -114.0(2)
C19 Zr1 C15 C14 114.19(17)
C12 Zr1 C15 C14 -76.41(17)
C18 Zr1 C15 C14 152.57(17)
C16 Zr1 C15 C14 148.25(17)
C17 Zr1 C15 C14 168.61(16)
C13 Zr1 C15 C14 -36.69(15)
O1 Zr1 C15 C11 152.29(16)
C1 Zr1 C15 C11 18.0(2)
C20 Zr1 C15 C11 -128.50(17)
C19 Zr1 C15 C11 -131.84(17)
C14 Zr1 C15 C11 114.0(2)
C12 Zr1 C15 C11 37.56(16)
C18 Zr1 C15 C11 -93.5(2)
C16 Zr1 C15 C11 -97.79(17)
C17 Zr1 C15 C11 -77.42(18)
C13 Zr1 C15 C11 77.28(17)
O1 Zr1 C15 C25 -82.7(3)
C1 Zr1 C15 C25 143.0(3)
C20 Zr1 C15 C25 -3.5(3)
C11 Zr1 C15 C25 125.0(3)
C19 Zr1 C15 C25 -6.8(3)
C14 Zr1 C15 C25 -121.0(3)
C12 Zr1 C15 C25 162.6(3)
C18 Zr1 C15 C25 31.6(3)
C16 Zr1 C15 C25 27.3(3)
C17 Zr1 C15 C25 47.6(3)
C13 Zr1 C15 C25 -157.7(3)
O1 Zr1 C16 C17 -120.89(18)
C1 Zr1 C16 C17 9.4(2)
C20 Zr1 C16 C17 -115.0(3)
C11 Zr1 C16 C17 107.43(19)
C15 Zr1 C16 C17 139.58(19)
C19 Zr1 C16 C17 -76.7(2)
C14 Zr1 C16 C17 156.69(17)
C12 Zr1 C16 C17 100.02(19)
C18 Zr1 C16 C17 -36.49(18)
C13 Zr1 C16 C17 134.17(18)
O1 Zr1 C16 C20 -5.9(2)
C1 Zr1 C16 C20 124.41(18)
C11 Zr1 C16 C20 -137.60(19)
C15 Zr1 C16 C20 -105.45(19)
C19 Zr1 C16 C20 38.27(18)
C14 Zr1 C16 C20 -88.34(19)
C12 Zr1 C16 C20 -145.01(18)
C18 Zr1 C16 C20 78.5(2)
C17 Zr1 C16 C20 115.0(3)
C13 Zr1 C16 C20 -110.86(19)
O1 Zr1 C16 C26 117.5(3)
C1 Zr1 C16 C26 -112.2(3)
C20 Zr1 C16 C26 123.4(4)
C11 Zr1 C16 C26 -14.2(3)
C15 Zr1 C16 C26 18.0(3)
C19 Zr1 C16 C26 161.7(4)
C14 Zr1 C16 C26 35.1(3)
C12 Zr1 C16 C26 -21.6(4)
C18 Zr1 C16 C26 -158.1(4)
C17 Zr1 C16 C26 -121.6(4)
C13 Zr1 C16 C26 12.6(4)
C20 C16 C17 C18 0.8(3)
C26 C16 C17 C18 -163.7(3)
Zr1 C16 C17 C18 65.2(2)
C20 C16 C17 C27 163.4(3)
C26 C16 C17 C27 -1.2(5)
Zr1 C16 C17 C27 -132.2(3)
C20 C16 C17 Zr1 -64.4(2)
C26 C16 C17 Zr1 131.1(3)
O1 Zr1 C17 C16 74.4(2)
C1 Zr1 C17 C16 -171.40(19)
C20 Zr1 C17 C16 37.32(17)
C11 Zr1 C17 C16 -73.57(19)
C15 Zr1 C17 C16 -41.8(2)
C19 Zr1 C17 C16 78.4(2)
C14 Zr1 C17 C16 -33.0(2)
C12 Zr1 C17 C16 -97.54(19)
C18 Zr1 C17 C16 115.9(3)
C13 Zr1 C17 C16 -82.0(2)
O1 Zr1 C17 C18 -41.5(2)
C1 Zr1 C17 C18 72.73(19)
C20 Zr1 C17 C18 -78.5(2)
C11 Zr1 C17 C18 170.56(19)
C15 Zr1 C17 C18 -157.64(19)
C19 Zr1 C17 C18 -37.50(18)
C14 Zr1 C17 C18 -148.89(18)
C12 Zr1 C17 C18 146.59(18)
C16 Zr1 C17 C18 -115.9(3)
C13 Zr1 C17 C18 162.13(19)
O1 Zr1 C17 C27 -166.6(3)
C1 Zr1 C17 C27 -52.3(3)
C20 Zr1 C17 C27 156.4(4)
C11 Zr1 C17 C27 45.5(4)
C15 Zr1 C17 C27 77.3(4)
C19 Zr1 C17 C27 -162.6(4)
C14 Zr1 C17 C27 86.0(4)
C12 Zr1 C17 C27 21.5(4)
C18 Zr1 C17 C27 -125.1(4)
C16 Zr1 C17 C27 119.1(4)
C13 Zr1 C17 C27 37.1(4)
C16 C17 C18 C19 1.0(3)
C27 C17 C18 C19 -160.6(3)
Zr1 C17 C18 C19 66.5(2)
C16 C17 C18 C28 167.6(3)
C27 C17 C18 C28 6.0(5)
Zr1 C17 C18 C28 -126.9(3)
C16 C17 C18 Zr1 -65.5(2)
C27 C17 C18 Zr1 132.9(3)
O1 Zr1 C18 C19 32.39(19)
C1 Zr1 C18 C19 144.4(2)
C20 Zr1 C18 C19 -37.13(18)
C11 Zr1 C18 C19 -125.59(19)
C15 Zr1 C18 C19 -83.1(2)
C14 Zr1 C18 C19 -42.6(4)
C12 Zr1 C18 C19 -166.34(17)
C16 Zr1 C18 C19 -77.7(2)
C17 Zr1 C18 C19 -113.7(3)
C13 Zr1 C18 C19 148.7(5)
O1 Zr1 C18 C17 146.12(18)
C1 Zr1 C18 C17 -101.8(2)
C20 Zr1 C18 C17 76.6(2)
C11 Zr1 C18 C17 -11.9(2)
C15 Zr1 C18 C17 30.6(3)
C19 Zr1 C18 C17 113.7(3)
C14 Zr1 C18 C17 71.1(3)
C12 Zr1 C18 C17 -52.6(3)
C16 Zr1 C18 C17 36.02(18)
C13 Zr1 C18 C17 -97.6(6)
O1 Zr1 C18 C28 -89.7(3)
C1 Zr1 C18 C28 22.3(3)
C20 Zr1 C18 C28 -159.2(4)
C11 Zr1 C18 C28 112.3(3)
C15 Zr1 C18 C28 154.8(3)
C19 Zr1 C18 C28 -122.1(4)
C14 Zr1 C18 C28 -164.7(3)
C12 Zr1 C18 C28 71.6(4)
C16 Zr1 C18 C28 160.2(4)
C17 Zr1 C18 C28 124.2(4)
C13 Zr1 C18 C28 26.6(8)
C17 C18 C19 C20 -2.4(3)
C28 C18 C19 C20 -169.1(3)
Zr1 C18 C19 C20 65.7(2)
C17 C18 C19 C29 170.6(3)
C28 C18 C19 C29 3.9(5)
Zr1 C18 C19 C29 -121.3(3)
C17 C18 C19 Zr1 -68.2(2)
C28 C18 C19 Zr1 125.2(3)
O1 Zr1 C19 C18 -146.1(2)
C1 Zr1 C19 C18 -35.2(2)
C20 Zr1 C19 C18 115.2(3)
C11 Zr1 C19 C18 83.4(2)
C15 Zr1 C19 C18 121.44(19)
C14 Zr1 C19 C18 160.59(17)
C12 Zr1 C19 C18 59.4(7)
C16 Zr1 C19 C18 77.1(2)
C17 Zr1 C19 C18 37.40(18)
C13 Zr1 C19 C18 -168.1(2)
O1 Zr1 C19 C20 98.7(2)
C1 Zr1 C19 C20 -150.40(19)
C11 Zr1 C19 C20 -31.7(3)
C15 Zr1 C19 C20 6.3(2)
C14 Zr1 C19 C20 45.4(2)
C12 Zr1 C19 C20 -55.7(7)
C18 Zr1 C19 C20 -115.2(3)
C16 Zr1 C19 C20 -38.06(18)
C17 Zr1 C19 C20 -77.8(2)
C13 Zr1 C19 C20 76.7(3)
O1 Zr1 C19 C29 -22.0(3)
C1 Zr1 C19 C29 88.9(3)
C20 Zr1 C19 C29 -120.7(4)
C11 Zr1 C19 C29 -152.4(3)
C15 Zr1 C19 C29 -114.4(3)
C14 Zr1 C19 C29 -75.3(3)
C12 Zr1 C19 C29 -176.4(5)
C18 Zr1 C19 C29 124.1(4)
C16 Zr1 C19 C29 -158.8(4)
C17 Zr1 C19 C29 161.5(4)
C13 Zr1 C19 C29 -44.0(4)
C18 C19 C20 C16 3.0(3)
C29 C19 C20 C16 -170.1(3)
Zr1 C19 C20 C16 70.5(2)
C18 C19 C20 C30 174.2(3)
C29 C19 C20 C30 1.1(5)
Zr1 C19 C20 C30 -118.2(3)
C18 C19 C20 Zr1 -67.6(2)
C29 C19 C20 Zr1 119.3(3)
C17 C16 C20 C19 -2.3(3)
C26 C16 C20 C19 161.5(3)
Zr1 C16 C20 C19 -69.4(2)
C17 C16 C20 C30 -173.4(3)
C26 C16 C20 C30 -9.6(5)
Zr1 C16 C20 C30 119.5(3)
C17 C16 C20 Zr1 67.1(2)
C26 C16 C20 Zr1 -129.1(3)
O1 Zr1 C20 C19 -72.95(19)
C1 Zr1 C20 C19 38.4(2)
C11 Zr1 C20 C19 158.63(19)
C15 Zr1 C20 C19 -174.7(2)
C14 Zr1 C20 C19 -145.67(19)
C12 Zr1 C20 C19 167.20(18)
C18 Zr1 C20 C19 36.45(19)
C16 Zr1 C20 C19 112.7(3)
C17 Zr1 C20 C19 76.4(2)
C13 Zr1 C20 C19 -144.90(18)
O1 Zr1 C20 C16 174.38(19)
C1 Zr1 C20 C16 -74.2(2)
C11 Zr1 C20 C16 46.0(2)
C15 Zr1 C20 C16 72.59(19)
C19 Zr1 C20 C16 -112.7(3)
C14 Zr1 C20 C16 101.66(19)
C12 Zr1 C20 C16 54.5(3)
C18 Zr1 C20 C16 -76.2(2)
C17 Zr1 C20 C16 -36.28(18)
C13 Zr1 C20 C16 102.4(2)
O1 Zr1 C20 C30 49.3(3)
C1 Zr1 C20 C30 160.6(2)
C11 Zr1 C20 C30 -79.2(3)
C15 Zr1 C20 C30 -52.5(3)
C19 Zr1 C20 C30 122.2(4)
C14 Zr1 C20 C30 -23.5(3)
C12 Zr1 C20 C30 -70.6(3)
C18 Zr1 C20 C30 158.7(3)
C16 Zr1 C20 C30 -125.1(4)
C17 Zr1 C20 C30 -161.4(3)
C13 Zr1 C20 C30 -22.7(3)
N1 P1 C31 C32 -133.2(2)
C2 P1 C31 C32 -6.0(3)
C41 P1 C31 C32 115.2(2)
N1 P1 C31 C36 44.8(3)
C2 P1 C31 C36 172.1(2)
C41 P1 C31 C36 -66.8(3)
C36 C31 C32 C33 0.0(4)
P1 C31 C32 C33 178.0(2)
C31 C32 C33 C34 -0.4(5)
C32 C33 C34 C35 1.1(5)
C33 C34 C35 C36 -1.4(5)
C34 C35 C36 C31 1.0(5)
C32 C31 C36 C35 -0.3(4)
P1 C31 C36 C35 -178.4(2)
N1 P1 C41 C42 -94.9(3)
C2 P1 C41 C42 139.9(3)
C31 P1 C41 C42 19.9(3)
N1 P1 C41 C46 81.2(3)
C2 P1 C41 C46 -44.0(3)
C31 P1 C41 C46 -164.0(2)
C46 C41 C42 C43 -2.3(5)
P1 C41 C42 C43 173.7(3)
C41 C42 C43 C44 0.6(6)
C42 C43 C44 C45 1.3(7)
C43 C44 C45 C46 -1.4(6)
C44 C45 C46 C41 -0.4(6)
C42 C41 C46 C45 2.2(5)
P1 C41 C46 C45 -173.9(3)
P1 N1 C51 C56 -79.0(3)
S1 N1 C51 C56 139.2(2)
P1 N1 C51 C52 103.4(3)
S1 N1 C51 C52 -38.4(3)
C56 C51 C52 C53 1.8(5)
N1 C51 C52 C53 179.3(3)
C51 C52 C53 C54 1.1(5)
C52 C53 C54 C55 -2.3(6)
C53 C54 C55 C56 0.5(6)
C52 C51 C56 C55 -3.4(5)
N1 C51 C56 C55 179.0(3)
C54 C55 C56 C51 2.3(6)
C81 B1 C61 C66 17.3(4)
C71 B1 C61 C66 -104.6(3)
C91 B1 C61 C66 132.8(3)
C81 B1 C61 C62 -172.2(2)
C71 B1 C61 C62 65.9(3)
C91 B1 C61 C62 -56.8(3)
C66 C61 C62 F62 178.8(2)
B1 C61 C62 F62 7.0(4)
C66 C61 C62 C63 -0.6(4)
B1 C61 C62 C63 -172.4(3)
F62 C62 C63 F63 1.3(4)
C61 C62 C63 F63 -179.3(3)
F62 C62 C63 C64 -178.2(3)
C61 C62 C63 C64 1.2(5)
F63 C63 C64 F64 -1.7(5)
C62 C63 C64 F64 177.8(3)
F63 C63 C64 C65 179.4(3)
C62 C63 C64 C65 -1.1(5)
F64 C64 C65 F65 0.3(5)
C63 C64 C65 F65 179.1(3)
F64 C64 C65 C66 -178.4(3)
C63 C64 C65 C66 0.5(5)
F65 C65 C66 F66 0.6(4)
C64 C65 C66 F66 179.3(3)
F65 C65 C66 C61 -178.5(3)
C64 C65 C66 C61 0.1(5)
C62 C61 C66 F66 -179.2(3)
B1 C61 C66 F66 -8.2(4)
C62 C61 C66 C65 -0.1(4)
B1 C61 C66 C65 171.0(3)
C81 B1 C71 C76 128.4(3)
C61 B1 C71 C76 -108.8(3)
C91 B1 C71 C76 13.6(4)
C81 B1 C71 C72 -57.8(4)
C61 B1 C71 C72 65.0(3)
C91 B1 C71 C72 -172.6(3)
C76 C71 C72 F72 178.3(3)
B1 C71 C72 F72 3.6(4)
C76 C71 C72 C73 -1.9(5)
B1 C71 C72 C73 -176.6(3)
F72 C72 C73 F73 0.7(5)
C71 C72 C73 F73 -179.1(3)
F72 C72 C73 C74 -180.0(3)
C71 C72 C73 C74 0.2(5)
F73 C73 C74 F74 0.0(6)
C72 C73 C74 F74 -179.4(3)
F73 C73 C74 C75 -179.2(3)
C72 C73 C74 C75 1.4(6)
F74 C74 C75 F75 0.3(6)
C73 C74 C75 F75 179.5(3)
F74 C74 C75 C76 179.6(3)
C73 C74 C75 C76 -1.2(6)
C72 C71 C76 F76 -178.5(3)
B1 C71 C76 F76 -4.3(5)
C72 C71 C76 C75 2.1(5)
B1 C71 C76 C75 176.3(3)
F75 C75 C76 F76 -0.9(5)
C74 C75 C76 F76 179.9(3)
F75 C75 C76 C71 178.6(3)
C74 C75 C76 C71 -0.7(5)
C61 B1 C81 C82 -129.6(3)
C71 B1 C81 C82 -14.3(4)
C91 B1 C81 C82 108.0(3)
C61 B1 C81 C86 58.6(4)
C71 B1 C81 C86 173.8(3)
C91 B1 C81 C86 -63.8(3)
C86 C81 C82 F82 178.4(3)
B1 C81 C82 F82 6.2(5)
C86 C81 C82 C83 -0.8(5)
B1 C81 C82 C83 -173.1(3)
F82 C82 C83 F83 1.6(4)
C81 C82 C83 F83 -179.1(3)
F82 C82 C83 C84 -178.6(3)
C81 C82 C83 C84 0.7(5)
F83 C83 C84 F84 0.8(5)
C82 C83 C84 F84 -179.1(3)
F83 C83 C84 C85 180.0(3)
C82 C83 C84 C85 0.1(5)
F84 C84 C85 F85 1.1(5)
C83 C84 C85 F85 -178.1(3)
F84 C84 C85 C86 178.5(3)
C83 C84 C85 C86 -0.7(5)
F85 C85 C86 F86 -2.0(5)
C84 C85 C86 F86 -179.3(3)
F85 C85 C86 C81 177.9(3)
C84 C85 C86 C81 0.6(5)
C82 C81 C86 F86 -179.9(3)
B1 C81 C86 F86 -6.9(4)
C82 C81 C86 C85 0.2(5)
B1 C81 C86 C85 173.2(3)
C81 B1 C91 C92 107.5(3)
C61 B1 C91 C92 -15.5(4)
C71 B1 C91 C92 -130.8(3)
C81 B1 C91 C96 -65.7(3)
C61 B1 C91 C96 171.4(3)
C71 B1 C91 C96 56.0(3)
C96 C91 C92 F92 176.8(3)
B1 C91 C92 F92 3.2(4)
C96 C91 C92 C93 -2.1(4)
B1 C91 C92 C93 -175.7(3)
F92 C92 C93 F93 1.5(4)
C91 C92 C93 F93 -179.5(3)
F92 C92 C93 C94 -179.2(3)
C91 C92 C93 C94 -0.2(5)
F93 C93 C94 F94 -0.3(5)
C92 C93 C94 F94 -179.6(3)
F93 C93 C94 C95 -178.8(3)
C92 C93 C94 C95 1.9(5)
F94 C94 C95 F95 -0.1(5)
C93 C94 C95 F95 178.4(3)
F94 C94 C95 C96 -179.4(3)
C93 C94 C95 C96 -0.9(5)
F95 C95 C96 F96 -0.9(4)
C94 C95 C96 F96 178.5(3)
F95 C95 C96 C91 178.9(3)
C94 C95 C96 C91 -1.8(5)
C92 C91 C96 F96 -177.1(2)
B1 C91 C96 F96 -2.9(4)
C92 C91 C96 C95 3.2(4)
B1 C91 C96 C95 177.3(3)
C105 C101 C102 C103 22(2)
C101 C102 C103 C104 -21(3)
C102 C103 C104 C105 8.1(19)
C102 C101 C105 C104 -16(2)
C103 C104 C105 C101 5(2)
C110 C106 C107 C108 23.4(17)
C106 C107 C108 C109 -21(2)
C107 C108 C109 C110 6.1(18)
C107 C106 C110 C109 -21(2)
C108 C109 C110 C106 11(2)
C115 C111 C112 C113 24(2)
C111 C112 C113 C114 -12(3)
C112 C113 C114 C115 -6(2)
C113 C114 C115 C111 21(2)
C112 C111 C115 C114 -27(2)
C120 C116 C117 C118 -8(3)
C116 C117 C118 C119 28(4)
C117 C118 C119 C120 -33(3)
C118 C119 C120 C116 26(2)
C117 C116 C120 C119 -13(3)
